data_4103985
loop_
_publ_author_name
'Atsushi Kunishita'
'Minoru Kubo'
'Hideki Sugimoto'
'Takashi Ogura'
'Kazunobu Sato'
'Takeji Takui'
'Shinobu Itoh'

_publ_section_title
;
 Mononuclear Copper(II)-Superoxo Complexes that Mimic the Structure and
 Reactivity of the Active Centers of PHM and D\bM
;
_journal_name_full 'Journal of the American Chemical Society'
_journal_page_first 2788
_journal_page_last 2789
_journal_paper_doi 10.1021/ja809464e
_journal_volume 131
_journal_year 2009
_chemical_formula_moiety 'C21 H29 Cu F6 N3 P '
_chemical_formula_sum 'C21 H29 Cu F6 N3 P'
_chemical_formula_weight 531.99
_space_group_IT_number 14
_symmetry_cell_setting monoclinic
_symmetry_Int_Tables_number 14
_symmetry_space_group_name_Hall '-P 2yn'
_symmetry_space_group_name_H-M 'P 1 21/n 1'
_cell_angle_alpha 90.0000
_cell_angle_beta 105.126(8)
_cell_angle_gamma 90.0000
_cell_formula_units_Z 4
_cell_length_a 10.221(3)
_cell_length_b 16.359(5)
_cell_length_c 13.852(4)
_cell_measurement_reflns_used 7537
_cell_measurement_temperature 113.1
_cell_measurement_theta_max 27.5
_cell_measurement_theta_min 4.0
_cell_volume 2235.9(11)
_computing_cell_refinement CrystalClear
_computing_data_collection CrystalClear
_computing_data_reduction CrystalStructure
_computing_publication_material 'CrystalStructure 3.8'
_computing_structure_refinement CRYSTALS
_computing_structure_solution SIR2002
_diffrn_detector_area_resol_mean 7.31
_diffrn_measured_fraction_theta_full 0.985
_diffrn_measured_fraction_theta_max 0.985
_diffrn_measurement_device_type 'Rigaku Mercury'
_diffrn_measurement_method \w
_diffrn_radiation_type 'Mo K\a'
_diffrn_radiation_wavelength 0.71070
_diffrn_reflns_av_R_equivalents 0.061
_diffrn_reflns_limit_h_max 12
_diffrn_reflns_limit_h_min -13
_diffrn_reflns_limit_k_max 20
_diffrn_reflns_limit_k_min -21
_diffrn_reflns_limit_l_max 16
_diffrn_reflns_limit_l_min -17
_diffrn_reflns_number 21543
_diffrn_reflns_theta_full 27.47
_diffrn_reflns_theta_max 27.47
_exptl_absorpt_coefficient_mu 1.112
_exptl_absorpt_correction_T_max 0.895
_exptl_absorpt_correction_T_min 0.578
_exptl_absorpt_correction_type multi-scan
_exptl_absorpt_process_details 'Jacobson, R. (1998) Private communication'
_exptl_crystal_colour yellow
_exptl_crystal_density_diffrn 1.580
_exptl_crystal_density_method 'not measured'
_exptl_crystal_description prism
_exptl_crystal_F_000 1096.00
_exptl_crystal_size_max 0.30
_exptl_crystal_size_mid 0.20
_exptl_crystal_size_min 0.10
_refine_diff_density_max 1.45
_refine_diff_density_min -0.73
_refine_ls_extinction_method none
_refine_ls_goodness_of_fit_ref 1.000
_refine_ls_hydrogen_treatment refall
_refine_ls_number_parameters 317
_refine_ls_number_reflns 3652
_refine_ls_R_factor_gt 0.0671
_refine_ls_shift/su_max 0.0000
_refine_ls_structure_factor_coef F
_refine_ls_weighting_details 'w = 1/[0.0074Fo^2^ + 1.0000\s(Fo^2^)]'
_refine_ls_weighting_scheme calc
_refine_ls_wR_factor_ref 0.1080
_reflns_number_gt 3610
_reflns_number_total 5033
_reflns_threshold_expression F^2^>2.0\s(F^2^)
_cod_data_source_file ja809464e_si_001_1.cif
_cod_data_source_block '__1H'
_cod_original_cell_volume 2235.8(12)
_cod_original_formula_sum 'C21 H29 Cu F6 N3 P '
_cod_database_code 4103985

loop_
_symmetry_equiv_pos_site_id
_symmetry_equiv_pos_as_xyz
1 +X,+Y,+Z
2 1/2-X,1/2+Y,1/2-Z
3 -X,-Y,-Z
4 1/2+X,1/2-Y,1/2+Z

loop_
_atom_site_label
_atom_site_type_symbol
_atom_site_fract_x
_atom_site_fract_y
_atom_site_fract_z
_atom_site_U_iso_or_equiv
_atom_site_adp_type
_atom_site_occupancy
_atom_site_symmetry_multiplicity
_atom_site_calc_flag
_atom_site_refinement_flags
Cu(1) Cu 0.91515(7) 0.19711(4) 0.72017(4) 0.01970(17) Uani 1.00 1 d .
P(1) P 0.49443(15) 0.15964(10) 0.71809(10) 0.0260(3) Uani 1.00 1 d .
F(1) F 0.3754(4) 0.2145(3) 0.6517(3) 0.0551(13) Uani 1.00 1 d .
F(2) F 0.6030(4) 0.2102(2) 0.6777(3) 0.0405(11) Uani 1.00 1 d .
F(3) F 0.6134(5) 0.1051(2) 0.7836(2) 0.0518(12) Uani 1.00 1 d .
F(4) F 0.3841(5) 0.1092(3) 0.7560(3) 0.0671(16) Uani 1.00 1 d .
F(5) F 0.4805(4) 0.0969(3) 0.6276(3) 0.0489(12) Uani 1.00 1 d .
F(6) F 0.5099(4) 0.2221(3) 0.8093(3) 0.0505(12) Uani 1.00 1 d .
N(1) N 0.8759(4) 0.1219(2) 0.6109(3) 0.0215(10) Uani 1.00 1 d .
N(2) N 1.0015(4) 0.3014(2) 0.6579(3) 0.0212(10) Uani 1.00 1 d .
N(3) N 0.9377(4) 0.2565(2) 0.8479(3) 0.0200(10) Uani 1.00 1 d .
C(1) C 0.7764(6) 0.0676(3) 0.6029(4) 0.0265(13) Uani 1.00 1 d .
C(2) C 0.7281(6) 0.0177(3) 0.5192(3) 0.0269(13) Uani 1.00 1 d .
C(3) C 0.7883(6) 0.0264(3) 0.4406(4) 0.0305(14) Uani 1.00 1 d .
C(4) C 0.8918(6) 0.0822(3) 0.4486(3) 0.0276(13) Uani 1.00 1 d .
C(5) C 0.9354(5) 0.1303(3) 0.5345(3) 0.0226(12) Uani 1.00 1 d .
C(6) C 1.0472(6) 0.1926(3) 0.5427(4) 0.0272(14) Uani 1.00 1 d .
C(7) C 1.0037(6) 0.2814(3) 0.5544(3) 0.0246(13) Uani 1.00 1 d .
C(8) C 1.1412(5) 0.3140(3) 0.7229(4) 0.0280(14) Uani 1.00 1 d .
C(9) C 1.1723(5) 0.2621(3) 0.8182(4) 0.0264(13) Uani 1.00 1 d .
C(10) C 1.0854(6) 0.2752(3) 0.8917(3) 0.0274(13) Uani 1.00 1 d .
C(11) C 0.9132(6) 0.3725(3) 0.6587(4) 0.0278(14) Uani 1.00 1 d .
C(12) C 0.9044(6) 0.3980(3) 0.7621(4) 0.0313(15) Uani 1.00 1 d .
C(13) C 0.8536(6) 0.3329(3) 0.8239(4) 0.0284(14) Uani 1.00 1 d .
C(14) C 0.8832(5) 0.2106(3) 0.9250(3) 0.0221(12) Uani 1.00 1 d .
C(15) C 0.9276(6) 0.1218(3) 0.9340(4) 0.0273(14) Uani 1.00 1 d .
C(16) C 0.8978(6) 0.0795(3) 1.0221(3) 0.0226(12) Uani 1.00 1 d .
C(17) C 0.9894(6) 0.0856(3) 1.1175(3) 0.0247(13) Uani 1.00 1 d .
C(18) C 0.9667(6) 0.0439(4) 1.1981(4) 0.0333(16) Uani 1.00 1 d .
C(19) C 0.8514(7) -0.0028(3) 1.1871(4) 0.0337(16) Uani 1.00 1 d .
C(20) C 0.7565(6) -0.0071(4) 1.0943(4) 0.0343(16) Uani 1.00 1 d .
C(21) C 0.7797(6) 0.0343(3) 1.0125(4) 0.0278(14) Uani 1.00 1 d .
H(1) H 0.7360 0.0627 0.6571 0.031 Uiso 1.00 1 c R
H(2) H 0.6567 -0.0203 0.5156 0.030 Uiso 1.00 1 c R
H(3) H 0.7594 -0.0064 0.3823 0.034 Uiso 1.00 1 c R
H(4) H 0.9338 0.0880 0.3953 0.032 Uiso 1.00 1 c R
H(5) H 1.1188 0.1794 0.5996 0.034 Uiso 1.00 1 c R
H(6) H 1.0791 0.1892 0.4842 0.033 Uiso 1.00 1 c R
H(7) H 0.9156 0.2894 0.5115 0.029 Uiso 1.00 1 c R
H(8) H 1.0658 0.3171 0.5351 0.029 Uiso 1.00 1 c R
H(9) H 1.2041 0.3009 0.6854 0.031 Uiso 1.00 1 c R
H(10) H 1.1511 0.3699 0.7421 0.031 Uiso 1.00 1 c R
H(11) H 1.1616 0.2066 0.7974 0.029 Uiso 1.00 1 c R
H(12) H 1.2640 0.2717 0.8534 0.029 Uiso 1.00 1 c R
H(13) H 1.0933 0.3309 0.9121 0.031 Uiso 1.00 1 c R
H(14) H 1.1185 0.2411 0.9483 0.031 Uiso 1.00 1 c R
H(15) H 0.9472 0.4172 0.6288 0.033 Uiso 1.00 1 c R
H(16) H 0.8245 0.3593 0.6201 0.033 Uiso 1.00 1 c R
H(17) H 0.9929 0.4135 0.7989 0.037 Uiso 1.00 1 c R
H(18) H 0.8456 0.4439 0.7548 0.037 Uiso 1.00 1 c R
H(19) H 0.7647 0.3176 0.7876 0.035 Uiso 1.00 1 c R
H(20) H 0.8504 0.3571 0.8856 0.035 Uiso 1.00 1 c R
H(21) H 0.9165 0.2362 0.9883 0.026 Uiso 1.00 1 c R
H(22) H 0.7870 0.2127 0.9062 0.026 Uiso 1.00 1 c R
H(23) H 0.8817 0.0938 0.8747 0.034 Uiso 1.00 1 c R
H(24) H 1.0226 0.1196 0.9412 0.034 Uiso 1.00 1 c R
H(25) H 1.0686 0.1180 1.1254 0.030 Uiso 1.00 1 c R
H(26) H 1.0301 0.0479 1.2617 0.040 Uiso 1.00 1 c R
H(27) H 0.8367 -0.0316 1.2429 0.042 Uiso 1.00 1 c R
H(28) H 0.6770 -0.0390 1.0874 0.043 Uiso 1.00 1 c R

loop_
_atom_site_aniso_label
_atom_site_aniso_U_11
_atom_site_aniso_U_22
_atom_site_aniso_U_33
_atom_site_aniso_U_12
_atom_site_aniso_U_13
_atom_site_aniso_U_23
Cu(1) 0.0235(3) 0.0177(3) 0.0160(3) -0.0023(2) 0.0017(2) -0.0026(2)
P(1) 0.0239(7) 0.0303(8) 0.0211(6) -0.0033(6) 0.0013(5) 0.0013(5)
F(1) 0.027(2) 0.093(3) 0.043(2) 0.018(2) 0.0069(17) 0.020(2)
F(2) 0.033(2) 0.036(2) 0.057(2) -0.0063(16) 0.0194(18) 0.0011(17)
F(3) 0.063(2) 0.048(2) 0.036(2) 0.018(2) -0.0034(19) 0.0103(17)
F(4) 0.076(3) 0.081(3) 0.055(2) -0.037(2) 0.036(2) 0.003(2)
F(5) 0.043(2) 0.059(2) 0.042(2) -0.018(2) 0.0060(18) -0.0237(19)
F(6) 0.045(2) 0.064(2) 0.042(2) 0.001(2) 0.0113(18) -0.021(2)
N(1) 0.023(2) 0.021(2) 0.0193(19) 0.0000(18) 0.0034(16) -0.0026(16)
N(2) 0.021(2) 0.024(2) 0.0159(18) -0.0003(18) 0.0000(16) 0.0007(16)
N(3) 0.020(2) 0.018(2) 0.0200(19) -0.0005(17) 0.0023(16) -0.0006(16)
C(1) 0.030(3) 0.024(2) 0.022(2) 0.001(2) 0.001(2) 0.001(2)
C(2) 0.033(3) 0.020(2) 0.022(2) -0.001(2) -0.003(2) 0.003(2)
C(3) 0.032(3) 0.030(3) 0.024(2) 0.005(2) -0.003(2) -0.004(2)
C(4) 0.033(3) 0.031(3) 0.017(2) 0.008(2) 0.003(2) -0.003(2)
C(5) 0.022(2) 0.025(2) 0.020(2) 0.001(2) 0.0043(19) -0.002(2)
C(6) 0.026(2) 0.034(3) 0.025(2) -0.001(2) 0.011(2) -0.005(2)
C(7) 0.028(2) 0.022(2) 0.021(2) -0.002(2) 0.002(2) 0.0031(19)
C(8) 0.020(2) 0.025(2) 0.033(2) -0.007(2) -0.004(2) -0.004(2)
C(9) 0.018(2) 0.027(2) 0.028(2) -0.006(2) -0.006(2) 0.002(2)
C(10) 0.035(3) 0.025(2) 0.018(2) -0.007(2) -0.001(2) -0.0007(19)
C(11) 0.025(2) 0.026(2) 0.031(2) -0.003(2) 0.005(2) 0.005(2)
C(12) 0.032(3) 0.024(2) 0.037(3) 0.003(2) 0.006(2) -0.008(2)
C(13) 0.039(3) 0.021(2) 0.027(2) 0.006(2) 0.012(2) -0.000(2)
C(14) 0.028(2) 0.020(2) 0.018(2) -0.005(2) 0.0058(19) -0.0029(18)
C(15) 0.036(3) 0.028(2) 0.022(2) -0.002(2) 0.015(2) -0.000(2)
C(16) 0.032(2) 0.018(2) 0.017(2) 0.003(2) 0.006(2) -0.0034(18)
C(17) 0.028(2) 0.027(2) 0.020(2) 0.003(2) 0.007(2) -0.0001(19)
C(18) 0.037(3) 0.045(3) 0.019(2) 0.008(2) 0.008(2) -0.001(2)
C(19) 0.046(3) 0.031(3) 0.028(2) 0.016(2) 0.016(2) 0.004(2)
C(20) 0.032(3) 0.030(3) 0.045(3) -0.000(2) 0.018(2) -0.005(2)
C(21) 0.032(3) 0.028(2) 0.027(2) -0.005(2) 0.013(2) -0.001(2)

loop_
_atom_type_symbol
_atom_type_description
_atom_type_scat_dispersion_real
_atom_type_scat_dispersion_imag
_atom_type_scat_source
C C 0.003 0.002
;
International Tables for Crystallography
(1992, Vol. C, Tables 4.2.6.8 and 6.1.1.4)
;
H H 0.000 0.000
;
International Tables for Crystallography
(1992, Vol. C, Table 6.1.1.4)
;
Cu Cu 0.320 1.265
;
International Tables for Crystallography
(1992, Vol. C, Tables 4.2.6.8 and 6.1.1.4)
;
F F 0.017 0.010
;
International Tables for Crystallography
(1992, Vol. C, Tables 4.2.6.8 and 6.1.1.4)
;
N N 0.006 0.003
;
International Tables for Crystallography
(1992, Vol. C, Tables 4.2.6.8 and 6.1.1.4)
;
P P 0.102 0.094
;
International Tables for Crystallography
(1992, Vol. C, Tables 4.2.6.8 and 6.1.1.4)
;

loop_
_geom_angle_atom_site_label_1
_geom_angle_atom_site_label_2
_geom_angle_atom_site_label_3
_geom_angle
_geom_angle_publ_flag
N(1) Cu(1) N(2) 102.22(18) yes
N(1) Cu(1) N(3) 167.5(2) yes
N(2) Cu(1) N(3) 90.30(17) yes
F(1) P(1) F(2) 90.1(2) yes
F(1) P(1) F(3) 179.6(2) yes
F(1) P(1) F(4) 89.0(2) yes
F(1) P(1) F(5) 90.6(2) yes
F(1) P(1) F(6) 89.9(2) yes
F(2) P(1) F(3) 89.6(2) yes
F(2) P(1) F(4) 178.8(2) yes
F(2) P(1) F(5) 89.1(2) yes
F(2) P(1) F(6) 90.7(2) yes
F(3) P(1) F(4) 91.3(2) yes
F(3) P(1) F(5) 89.2(2) yes
F(3) P(1) F(6) 90.2(2) yes
F(4) P(1) F(5) 90.1(2) yes
F(4) P(1) F(6) 90.2(2) yes
F(5) P(1) F(6) 179.4(2) yes
Cu(1) N(1) C(1) 119.4(4) yes
Cu(1) N(1) C(5) 120.5(3) yes
C(1) N(1) C(5) 119.4(4) yes
Cu(1) N(2) C(7) 108.6(3) yes
Cu(1) N(2) C(8) 106.9(3) yes
Cu(1) N(2) C(11) 107.5(3) yes
C(7) N(2) C(8) 111.2(4) yes
C(7) N(2) C(11) 110.3(4) yes
C(8) N(2) C(11) 112.2(4) yes
Cu(1) N(3) C(10) 109.3(3) yes
Cu(1) N(3) C(13) 106.5(3) yes
Cu(1) N(3) C(14) 114.0(3) yes
C(10) N(3) C(13) 112.0(4) yes
C(10) N(3) C(14) 109.3(3) yes
C(13) N(3) C(14) 105.8(4) yes
N(1) C(1) C(2) 123.6(5) yes
C(1) C(2) C(3) 117.2(5) yes
C(2) C(3) C(4) 119.4(5) yes
C(3) C(4) C(5) 120.5(5) yes
N(1) C(5) C(4) 119.9(5) yes
N(1) C(5) C(6) 119.5(4) yes
C(4) C(5) C(6) 120.6(5) yes
C(5) C(6) C(7) 114.2(5) yes
N(2) C(7) C(6) 112.9(4) yes
N(2) C(8) C(9) 113.2(4) yes
C(8) C(9) C(10) 118.0(4) yes
N(3) C(10) C(9) 113.5(4) yes
N(2) C(11) C(12) 114.3(4) yes
C(11) C(12) C(13) 116.6(4) yes
N(3) C(13) C(12) 116.2(5) yes
N(3) C(14) C(15) 111.8(4) yes
C(14) C(15) C(16) 112.8(5) yes
C(15) C(16) C(17) 120.2(5) yes
C(15) C(16) C(21) 121.5(4) yes
C(17) C(16) C(21) 118.3(5) yes
C(16) C(17) C(18) 120.9(5) yes
C(17) C(18) C(19) 120.3(5) yes
C(18) C(19) C(20) 119.9(6) yes
C(19) C(20) C(21) 120.0(6) yes
C(16) C(21) C(20) 120.5(4) yes
N(1) C(1) H(1) 118.1 no
C(2) C(1) H(1) 118.3 no
C(1) C(2) H(2) 121.6 no
C(3) C(2) H(2) 121.1 no
C(2) C(3) H(3) 120.3 no
C(4) C(3) H(3) 120.2 no
C(3) C(4) H(4) 119.8 no
C(5) C(4) H(4) 119.8 no
C(5) C(6) H(5) 108.1 no
C(5) C(6) H(6) 108.5 no
C(7) C(6) H(5) 108.0 no
C(7) C(6) H(6) 108.6 no
H(5) C(6) H(6) 109.5 no
N(2) C(7) H(7) 108.9 no
N(2) C(7) H(8) 108.5 no
C(6) C(7) H(7) 108.5 no
C(6) C(7) H(8) 108.5 no
H(7) C(7) H(8) 109.5 no
N(2) C(8) H(9) 108.5 no
N(2) C(8) H(10) 108.6 no
C(9) C(8) H(9) 109.1 no
C(9) C(8) H(10) 107.9 no
H(9) C(8) H(10) 109.5 no
C(8) C(9) H(11) 106.7 no
C(8) C(9) H(12) 107.8 no
C(10) C(9) H(11) 107.2 no
C(10) C(9) H(12) 107.5 no
H(11) C(9) H(12) 109.5 no
N(3) C(10) H(13) 108.3 no
N(3) C(10) H(14) 108.4 no
C(9) C(10) H(13) 108.2 no
C(9) C(10) H(14) 108.9 no
H(13) C(10) H(14) 109.5 no
N(2) C(11) H(15) 108.1 no
N(2) C(11) H(16) 108.2 no
C(12) C(11) H(15) 108.6 no
C(12) C(11) H(16) 108.1 no
H(15) C(11) H(16) 109.5 no
C(11) C(12) H(17) 107.3 no
C(11) C(12) H(18) 108.0 no
C(13) C(12) H(17) 107.4 no
C(13) C(12) H(18) 108.0 no
H(17) C(12) H(18) 109.5 no
N(3) C(13) H(19) 108.1 no
N(3) C(13) H(20) 107.4 no
C(12) C(13) H(19) 107.6 no
C(12) C(13) H(20) 107.9 no
H(19) C(13) H(20) 109.5 no
N(3) C(14) H(21) 108.8 no
N(3) C(14) H(22) 109.4 no
C(15) C(14) H(21) 108.6 no
C(15) C(14) H(22) 108.8 no
H(21) C(14) H(22) 109.5 no
C(14) C(15) H(23) 108.7 no
C(14) C(15) H(24) 108.7 no
C(16) C(15) H(23) 108.7 no
C(16) C(15) H(24) 108.5 no
H(23) C(15) H(24) 109.5 no
C(16) C(17) H(25) 119.0 no
C(18) C(17) H(25) 120.1 no
C(17) C(18) H(26) 120.0 no
C(19) C(18) H(26) 119.7 no
C(18) C(19) H(27) 119.8 no
C(20) C(19) H(27) 120.3 no
C(19) C(20) H(28) 119.5 no
C(21) C(20) H(28) 120.5 no

loop_
_geom_bond_atom_site_label_1
_geom_bond_atom_site_label_2
_geom_bond_distance
_geom_bond_publ_flag
Cu(1) N(1) 1.911(4) yes
Cu(1) N(2) 2.198(4) yes
Cu(1) N(3) 1.979(4) yes
P(1) F(1) 1.596(4) yes
P(1) F(2) 1.597(4) yes
P(1) F(3) 1.588(4) yes
P(1) F(4) 1.594(6) yes
P(1) F(5) 1.597(4) yes
P(1) F(6) 1.600(4) yes
N(1) C(1) 1.333(7) yes
N(1) C(5) 1.357(7) yes
N(2) C(7) 1.476(7) yes
N(2) C(8) 1.490(6) yes
N(2) C(11) 1.474(7) yes
N(3) C(10) 1.505(7) yes
N(3) C(13) 1.505(7) yes
N(3) C(14) 1.524(7) yes
C(1) C(2) 1.399(7) yes
C(2) C(3) 1.391(9) yes
C(3) C(4) 1.379(9) yes
C(4) C(5) 1.400(7) yes
C(5) C(6) 1.514(8) yes
C(6) C(7) 1.539(8) yes
C(8) C(9) 1.532(8) yes
C(9) C(10) 1.531(9) yes
C(11) C(12) 1.516(9) yes
C(12) C(13) 1.539(9) yes
C(14) C(15) 1.519(8) yes
C(15) C(16) 1.501(8) yes
C(16) C(17) 1.410(6) yes
C(16) C(21) 1.392(8) yes
C(17) C(18) 1.378(8) yes
C(18) C(19) 1.380(9) yes
C(19) C(20) 1.394(8) yes
C(20) C(21) 1.393(9) yes
C(1) H(1) 0.950 no
C(2) H(2) 0.950 no
C(3) H(3) 0.950 no
C(4) H(4) 0.950 no
C(6) H(5) 0.950 no
C(6) H(6) 0.950 no
C(7) H(7) 0.950 no
C(7) H(8) 0.950 no
C(8) H(9) 0.950 no
C(8) H(10) 0.950 no
C(9) H(11) 0.950 no
C(9) H(12) 0.950 no
C(10) H(13) 0.950 no
C(10) H(14) 0.950 no
C(11) H(15) 0.950 no
C(11) H(16) 0.950 no
C(12) H(17) 0.950 no
C(12) H(18) 0.950 no
C(13) H(19) 0.950 no
C(13) H(20) 0.950 no
C(14) H(21) 0.950 no
C(14) H(22) 0.950 no
C(15) H(23) 0.950 no
C(15) H(24) 0.950 no
C(17) H(25) 0.950 no
C(18) H(26) 0.950 no
C(19) H(27) 0.950 no
C(20) H(28) 0.950 no

loop_
_geom_contact_atom_site_label_1
_geom_contact_atom_site_label_2
_geom_contact_distance
_geom_contact_site_symmetry_2
Cu(1) F(2) 3.097(4) .
Cu(1) C(1) 2.817(5) .
Cu(1) C(5) 2.851(5) .
Cu(1) C(6) 3.099(6) .
Cu(1) C(7) 3.013(6) .
Cu(1) C(8) 2.991(6) .
Cu(1) C(9) 2.831(5) .
Cu(1) C(10) 2.855(5) .
Cu(1) C(11) 2.992(6) .
Cu(1) C(12) 3.344(6) .
Cu(1) C(13) 2.805(6) .
Cu(1) C(14) 2.948(5) .
Cu(1) C(15) 3.180(5) .
F(1) F(2) 2.261(6) .
F(1) F(3) 3.184(6) .
F(1) F(4) 2.235(7) .
F(1) F(5) 2.270(7) .
F(1) F(6) 2.259(5) .
F(1) C(6) 3.319(7) 1_455
F(1) C(8) 3.254(8) 1_455
F(1) C(9) 3.568(8) 1_455
F(1) C(14) 3.390(7) 4_454
F(1) C(17) 3.546(8) 4_454
F(2) Cu(1) 3.097(4) .
F(2) F(1) 2.261(6) .
F(2) F(3) 2.244(6) .
F(2) F(4) 3.191(7) .
F(2) F(5) 2.242(6) .
F(2) F(6) 2.274(6) .
F(2) N(1) 3.475(6) .
F(2) C(1) 3.257(7) .
F(2) C(13) 3.462(6) .
F(2) C(17) 3.565(7) 4_454
F(3) F(1) 3.184(6) .
F(3) F(2) 2.244(6) .
F(3) F(4) 2.276(7) .
F(3) F(5) 2.237(5) .
F(3) F(6) 2.259(7) .
F(3) C(1) 3.405(8) .
F(3) C(12) 3.443(7) 2_646
F(3) C(14) 3.406(6) .
F(3) C(15) 3.352(7) .
F(3) C(21) 3.386(6) .
F(4) F(1) 2.235(7) .
F(4) F(2) 3.191(7) .
F(4) F(3) 2.276(7) .
F(4) F(5) 2.257(7) .
F(4) F(6) 2.261(7) .
F(4) C(3) 3.597(7) 3_656
F(4) C(9) 3.557(8) 1_455
F(4) C(19) 3.230(9) 3_657
F(4) C(20) 3.272(9) 3_657
F(5) F(1) 2.270(7) .
F(5) F(2) 2.242(6) .
F(5) F(3) 2.237(5) .
F(5) F(4) 2.257(7) .
F(5) F(6) 3.197(6) .
F(5) C(1) 3.167(8) .
F(5) C(2) 3.509(8) .
F(5) C(2) 3.152(6) 3_656
F(5) C(3) 3.341(7) 3_656
F(6) F(1) 2.259(5) .
F(6) F(2) 2.274(6) .
F(6) F(3) 2.259(7) .
F(6) F(4) 2.261(7) .
F(6) F(5) 3.197(6) .
F(6) C(6) 3.450(7) 4_455
F(6) C(7) 3.413(7) 4_455
F(6) C(9) 3.545(7) 1_455
N(1) F(2) 3.475(6) .
N(1) N(2) 3.203(6) .
N(1) C(2) 2.407(6) .
N(1) C(3) 2.775(7) .
N(1) C(4) 2.386(7) .
N(1) C(6) 2.482(8) .
N(1) C(7) 3.109(7) .
N(2) N(1) 3.203(6) .
N(2) N(3) 2.965(6) .
N(2) C(5) 3.257(7) .
N(2) C(6) 2.514(7) .
N(2) C(9) 2.523(6) .
N(2) C(10) 3.155(6) .
N(2) C(12) 2.513(8) .
N(2) C(13) 3.107(8) .
N(3) N(2) 2.965(6) .
N(3) C(8) 3.177(8) .
N(3) C(9) 2.539(8) .
N(3) C(11) 3.193(7) .
N(3) C(12) 2.585(7) .
N(3) C(15) 2.520(7) .
C(1) Cu(1) 2.817(5) .
C(1) F(2) 3.257(7) .
C(1) F(3) 3.405(8) .
C(1) F(5) 3.167(8) .
C(1) C(3) 2.381(8) .
C(1) C(4) 2.709(9) .
C(1) C(5) 2.323(8) .
C(2) F(5) 3.509(8) .
C(2) F(5) 3.152(6) 3_656
C(2) N(1) 2.407(6) .
C(2) C(4) 2.392(9) .
C(2) C(5) 2.773(8) .
C(3) F(4) 3.597(7) 3_656
C(3) F(5) 3.341(7) 3_656
C(3) N(1) 2.775(7) .
C(3) C(1) 2.381(8) .
C(3) C(5) 2.413(7) .
C(4) N(1) 2.386(7) .
C(4) C(1) 2.709(9) .
C(4) C(2) 2.392(9) .
C(4) C(4) 3.536(8) 3_756
C(4) C(6) 2.532(8) .
C(4) C(9) 3.560(7) 4_454
C(5) Cu(1) 2.851(5) .
C(5) N(2) 3.257(7) .
C(5) C(1) 2.323(8) .
C(5) C(2) 2.773(8) .
C(5) C(3) 2.413(7) .
C(5) C(7) 2.565(7) .
C(6) Cu(1) 3.099(6) .
C(6) F(1) 3.319(7) 1_655
C(6) F(6) 3.450(7) 4_554
C(6) N(1) 2.482(8) .
C(6) N(2) 2.514(7) .
C(6) C(4) 2.532(8) .
C(6) C(8) 3.137(8) .
C(7) Cu(1) 3.013(6) .
C(7) F(6) 3.413(7) 4_554
C(7) N(1) 3.109(7) .
C(7) C(5) 2.565(7) .
C(7) C(8) 2.448(7) .
C(7) C(11) 2.422(8) .
C(8) Cu(1) 2.991(6) .
C(8) F(1) 3.254(8) 1_655
C(8) N(3) 3.177(8) .
C(8) C(6) 3.137(8) .
C(8) C(7) 2.448(7) .
C(8) C(10) 2.625(8) .
C(8) C(11) 2.460(8) .
C(8) C(12) 2.954(9) .
C(8) C(13) 3.584(9) .
C(9) Cu(1) 2.831(5) .
C(9) F(1) 3.568(8) 1_655
C(9) F(4) 3.557(8) 1_655
C(9) F(6) 3.545(7) 1_655
C(9) N(2) 2.523(6) .
C(9) N(3) 2.539(8) .
C(9) C(4) 3.560(7) 4_555
C(9) C(11) 3.479(7) .
C(9) C(12) 3.455(8) .
C(9) C(13) 3.478(9) .
C(10) Cu(1) 2.855(5) .
C(10) N(2) 3.155(6) .
C(10) C(8) 2.625(8) .
C(10) C(12) 2.991(8) .
C(10) C(13) 2.495(8) .
C(10) C(14) 2.470(9) .
C(10) C(15) 3.121(9) .
C(11) Cu(1) 2.992(6) .
C(11) N(3) 3.193(7) .
C(11) C(7) 2.422(8) .
C(11) C(8) 2.460(8) .
C(11) C(9) 3.479(7) .
C(11) C(13) 2.599(9) .
C(12) Cu(1) 3.344(6) .
C(12) F(3) 3.443(7) 2_656
C(12) N(2) 2.513(8) .
C(12) N(3) 2.585(7) .
C(12) C(8) 2.954(9) .
C(12) C(9) 3.455(8) .
C(12) C(10) 2.991(8) .
C(13) Cu(1) 2.805(6) .
C(13) F(2) 3.462(6) .
C(13) N(2) 3.107(8) .
C(13) C(8) 3.584(9) .
C(13) C(9) 3.478(9) .
C(13) C(10) 2.495(8) .
C(13) C(11) 2.599(9) .
C(13) C(14) 2.415(7) .
C(14) Cu(1) 2.948(5) .
C(14) F(1) 3.390(7) 4_555
C(14) F(3) 3.406(6) .
C(14) C(10) 2.470(9) .
C(14) C(13) 2.415(7) .
C(14) C(16) 2.515(7) .
C(14) C(17) 3.311(7) .
C(14) C(21) 3.403(8) .
C(15) Cu(1) 3.180(5) .
C(15) F(3) 3.352(7) .
C(15) N(3) 2.520(7) .
C(15) C(10) 3.121(9) .
C(15) C(17) 2.524(7) .
C(15) C(18) 3.590(9) 3_757
C(15) C(21) 2.525(9) .
C(16) C(14) 2.515(7) .
C(16) C(16) 3.489(8) 3_757
C(16) C(18) 2.425(7) .
C(16) C(19) 2.798(8) .
C(16) C(20) 2.418(9) .
C(17) F(1) 3.546(8) 4_555
C(17) F(2) 3.565(7) 4_555
C(17) C(14) 3.311(7) .
C(17) C(15) 2.524(7) .
C(17) C(19) 2.392(9) .
C(17) C(20) 2.769(9) .
C(17) C(21) 2.406(7) .
C(18) C(15) 3.590(9) 3_757
C(18) C(16) 2.425(7) .
C(18) C(20) 2.401(8) .
C(18) C(21) 2.779(7) .
C(19) F(4) 3.230(9) 3_657
C(19) C(16) 2.798(8) .
C(19) C(17) 2.392(9) .
C(19) C(21) 2.414(8) .
C(20) F(4) 3.272(9) 3_657
C(20) C(16) 2.418(9) .
C(20) C(17) 2.769(9) .
C(20) C(18) 2.401(8) .
C(21) F(3) 3.386(6) .
C(21) C(14) 3.403(8) .
C(21) C(15) 2.525(9) .
C(21) C(17) 2.406(7) .
C(21) C(18) 2.779(7) .
C(21) C(19) 2.414(8) .
Cu(1) H(1) 2.849 .
Cu(1) H(5) 3.003 .
Cu(1) H(7) 3.262 .
Cu(1) H(9) 3.546 .
Cu(1) H(11) 2.472 .
Cu(1) H(13) 3.556 .
Cu(1) H(14) 3.376 .
Cu(1) H(16) 3.025 .
Cu(1) H(19) 2.806 .
Cu(1) H(22) 3.191 .
Cu(1) H(23) 2.818 .
Cu(1) H(24) 3.230 .
P(1) H(1) 3.227 .
P(1) H(21) 3.514 4_454
P(1) H(22) 3.524 .
F(1) H(5) 2.597 1_455
F(1) H(6) 3.325 1_455
F(1) H(8) 3.574 1_455
F(1) H(9) 2.389 1_455
F(1) H(11) 3.342 1_455
F(1) H(12) 3.411 1_455
F(1) H(21) 2.539 4_454
F(1) H(22) 3.492 4_454
F(1) H(25) 3.452 4_454
F(2) H(1) 2.819 .
F(2) H(14) 3.319 4_454
F(2) H(16) 3.558 .
F(2) H(19) 2.613 .
F(2) H(21) 2.946 4_454
F(2) H(22) 3.232 .
F(2) H(25) 2.901 4_454
F(3) H(1) 2.503 .
F(3) H(15) 3.420 2_646
F(3) H(17) 3.415 2_646
F(3) H(18) 2.745 2_646
F(3) H(22) 2.749 .
F(3) H(23) 2.709 .
F(4) H(3) 2.680 3_656
F(4) H(5) 3.209 1_455
F(4) H(11) 2.952 1_455
F(4) H(12) 3.354 1_455
F(4) H(17) 3.592 2_646
F(4) H(27) 2.592 3_657
F(4) H(28) 2.668 3_657
F(5) H(1) 2.596 .
F(5) H(2) 3.283 .
F(5) H(2) 2.454 3_656
F(5) H(3) 2.838 3_656
F(5) H(17) 3.157 2_646
F(5) H(18) 3.251 2_646
F(5) H(20) 3.353 4_454
F(5) H(21) 3.308 4_454
F(6) H(4) 3.488 4_455
F(6) H(6) 2.754 4_455
F(6) H(7) 3.198 4_455
F(6) H(8) 3.097 4_455
F(6) H(9) 3.402 1_455
F(6) H(11) 3.529 1_455
F(6) H(12) 2.855 1_455
F(6) H(19) 3.118 .
F(6) H(22) 2.804 .
N(1) H(1) 1.968 .
N(1) H(2) 3.259 .
N(1) H(4) 3.239 .
N(1) H(5) 2.697 .
N(1) H(6) 3.241 .
N(1) H(7) 3.140 .
N(1) H(13) 3.518 4_454
N(1) H(26) 3.296 3_757
N(1) H(27) 3.435 3_757
N(2) H(5) 2.565 .
N(2) H(6) 3.283 .
N(2) H(7) 1.997 .
N(2) H(8) 1.993 .
N(2) H(9) 2.005 .
N(2) H(10) 2.006 .
N(2) H(11) 2.677 .
N(2) H(12) 3.313 .
N(2) H(13) 3.433 .
N(2) H(15) 1.986 .
N(2) H(16) 1.988 .
N(2) H(17) 2.698 .
N(2) H(18) 3.300 .
N(2) H(19) 3.380 .
N(3) H(10) 3.466 .
N(3) H(11) 2.689 .
N(3) H(12) 3.326 .
N(3) H(13) 2.016 .
N(3) H(14) 2.018 .
N(3) H(16) 3.496 .
N(3) H(17) 2.754 .
N(3) H(18) 3.364 .
N(3) H(19) 2.014 .
N(3) H(20) 2.006 .
N(3) H(21) 2.039 .
N(3) H(22) 2.046 .
N(3) H(23) 2.767 .
N(3) H(24) 2.617 .
C(1) H(2) 2.062 .
C(1) H(3) 3.250 .
C(1) H(13) 3.266 4_454
C(1) H(18) 3.289 2_646
C(1) H(26) 3.010 3_757
C(2) H(1) 2.029 .
C(2) H(3) 2.042 .
C(2) H(4) 3.251 .
C(2) H(13) 3.028 4_454
C(2) H(17) 3.539 4_454
C(2) H(20) 3.137 2_646
C(2) H(26) 3.544 3_757
C(3) H(1) 3.236 .
C(3) H(2) 2.050 .
C(3) H(4) 2.026 .
C(3) H(5) 3.580 3_756
C(3) H(10) 3.224 4_454
C(3) H(12) 3.504 4_454
C(3) H(13) 3.028 4_454
C(3) H(17) 3.293 4_454
C(3) H(27) 3.059 1_554
C(4) H(2) 3.258 .
C(4) H(3) 2.031 .
C(4) H(5) 3.123 .
C(4) H(6) 2.546 .
C(4) H(7) 3.494 .
C(4) H(10) 3.343 4_454
C(4) H(12) 2.875 4_454
C(4) H(13) 3.284 4_454
C(4) H(26) 3.305 1_554
C(4) H(27) 3.326 1_554
C(5) H(1) 3.173 .
C(5) H(3) 3.271 .
C(5) H(4) 2.045 .
C(5) H(5) 2.022 .
C(5) H(6) 2.027 .
C(5) H(7) 2.625 .
C(5) H(8) 3.333 .
C(5) H(12) 3.106 4_454
C(5) H(13) 3.524 4_454
C(6) H(4) 2.685 .
C(6) H(7) 2.049 .
C(6) H(8) 2.050 .
C(6) H(9) 2.821 .
C(6) H(11) 3.423 .
C(6) H(12) 3.411 4_454
C(7) H(5) 2.044 .
C(7) H(6) 2.050 .
C(7) H(9) 2.376 .
C(7) H(10) 3.013 .
C(7) H(11) 3.549 .
C(7) H(12) 3.310 4_454
C(7) H(15) 2.577 .
C(7) H(16) 2.584 .
C(8) H(5) 2.759 .
C(8) H(7) 3.244 .
C(8) H(8) 2.512 .
C(8) H(11) 2.021 .
C(8) H(12) 2.034 .
C(8) H(13) 2.802 .
C(8) H(14) 3.407 .
C(8) H(15) 2.671 .
C(8) H(16) 3.263 .
C(8) H(17) 2.625 .
C(9) H(4) 3.580 4_555
C(9) H(5) 3.230 .
C(9) H(7) 3.255 4_555
C(9) H(9) 2.049 .
C(9) H(10) 2.036 .
C(9) H(13) 2.039 .
C(9) H(14) 2.047 .
C(9) H(17) 3.052 .
C(9) H(24) 3.470 .
C(10) H(7) 3.513 4_555
C(10) H(9) 3.409 .
C(10) H(10) 2.804 .
C(10) H(11) 2.026 .
C(10) H(12) 2.031 .
C(10) H(17) 2.652 .
C(10) H(19) 3.292 .
C(10) H(20) 2.733 .
C(10) H(21) 2.527 .
C(10) H(22) 3.273 .
C(10) H(23) 3.598 .
C(10) H(24) 2.756 .
C(11) H(7) 2.456 .
C(11) H(8) 2.753 .
C(11) H(9) 3.126 .
C(11) H(10) 2.405 .
C(11) H(13) 3.577 .
C(11) H(17) 2.014 .
C(11) H(18) 2.023 .
C(11) H(19) 2.777 .
C(11) H(20) 3.377 .
C(11) H(25) 3.435 4_454
C(11) H(28) 3.595 2_656
C(12) H(1) 3.377 2_656
C(12) H(2) 3.558 2_656
C(12) H(10) 2.648 .
C(12) H(13) 2.675 .
C(12) H(15) 2.030 .
C(12) H(16) 2.024 .
C(12) H(19) 2.039 .
C(12) H(20) 2.042 .
C(12) H(25) 3.470 4_454
C(13) H(2) 3.293 2_656
C(13) H(10) 3.563 .
C(13) H(13) 2.436 .
C(13) H(14) 3.181 .
C(13) H(15) 3.387 .
C(13) H(16) 2.794 .
C(13) H(17) 2.036 .
C(13) H(18) 2.044 .
C(13) H(21) 2.709 .
C(13) H(22) 2.457 .
C(13) H(25) 3.537 4_454
C(14) H(13) 2.952 .
C(14) H(14) 2.394 .
C(14) H(19) 2.637 .
C(14) H(20) 2.462 .
C(14) H(23) 2.033 .
C(14) H(24) 2.033 .
C(14) H(25) 3.293 .
C(15) H(14) 2.730 .
C(15) H(21) 2.032 .
C(15) H(22) 2.035 .
C(15) H(25) 2.667 .
C(16) H(21) 2.622 .
C(16) H(22) 2.768 .
C(16) H(23) 2.018 .
C(16) H(24) 2.015 .
C(16) H(24) 3.363 3_757
C(16) H(25) 2.047 .
C(16) H(26) 3.282 .
C(16) H(28) 3.276 .
C(17) H(16) 3.532 4_555
C(17) H(19) 3.538 4_555
C(17) H(21) 3.022 .
C(17) H(23) 3.256 .
C(17) H(23) 3.206 3_757
C(17) H(24) 2.612 .
C(17) H(24) 3.447 3_757
C(17) H(26) 2.028 .
C(17) H(27) 3.247 .
C(18) H(4) 2.928 1_556
C(18) H(23) 3.051 3_757
C(18) H(24) 3.316 3_757
C(18) H(25) 2.028 .
C(18) H(27) 2.027 .
C(18) H(28) 3.255 .
C(19) H(3) 3.086 1_556
C(19) H(4) 3.156 1_556
C(19) H(10) 3.212 4_455
C(19) H(11) 3.346 3_757
C(19) H(23) 3.408 3_757
C(19) H(24) 3.108 3_757
C(19) H(25) 3.249 .
C(19) H(26) 2.027 .
C(19) H(28) 2.038 .
C(20) H(10) 3.398 4_455
C(20) H(11) 3.597 3_757
C(20) H(15) 3.473 2_646
C(20) H(24) 3.050 3_757
C(20) H(26) 3.258 .
C(20) H(27) 2.046 .
C(21) H(8) 3.339 4_455
C(21) H(15) 3.241 2_646
C(21) H(16) 3.417 2_646
C(21) H(22) 3.279 .
C(21) H(23) 2.591 .
C(21) H(24) 3.220 .
C(21) H(24) 3.186 3_757
C(21) H(25) 3.261 .
C(21) H(27) 3.273 .
C(21) H(28) 2.045 .
H(1) Cu(1) 2.849 .
H(1) P(1) 3.227 .
H(1) F(2) 2.819 .
H(1) F(3) 2.503 .
H(1) F(5) 2.596 .
H(1) N(1) 1.968 .
H(1) C(2) 2.029 .
H(1) C(3) 3.236 .
H(1) C(5) 3.173 .
H(1) C(12) 3.377 2_646
H(1) H(2) 2.347 .
H(1) H(17) 3.541 2_646
H(1) H(18) 2.548 2_646
H(1) H(20) 3.488 2_646
H(1) H(23) 3.036 .
H(1) H(26) 2.975 3_757
H(2) F(5) 3.283 .
H(2) F(5) 2.454 3_656
H(2) N(1) 3.259 .
H(2) C(1) 2.062 .
H(2) C(3) 2.050 .
H(2) C(4) 3.258 .
H(2) C(12) 3.558 2_646
H(2) C(13) 3.293 2_646
H(2) H(1) 2.347 .
H(2) H(2) 3.188 3_656
H(2) H(3) 2.361 .
H(2) H(13) 3.405 4_454
H(2) H(17) 3.487 2_646
H(2) H(17) 3.499 4_454
H(2) H(18) 3.239 2_646
H(2) H(20) 2.440 2_646
H(3) F(4) 2.680 3_656
H(3) F(5) 2.838 3_656
H(3) C(1) 3.250 .
H(3) C(2) 2.042 .
H(3) C(4) 2.031 .
H(3) C(5) 3.271 .
H(3) C(19) 3.086 1_554
H(3) H(2) 2.361 .
H(3) H(4) 2.329 .
H(3) H(5) 3.075 3_756
H(3) H(10) 2.977 4_454
H(3) H(13) 3.415 4_454
H(3) H(17) 3.069 4_454
H(3) H(27) 2.307 1_554
H(4) F(6) 3.488 4_554
H(4) N(1) 3.239 .
H(4) C(2) 3.251 .
H(4) C(3) 2.026 .
H(4) C(5) 2.045 .
H(4) C(6) 2.685 .
H(4) C(9) 3.580 4_454
H(4) C(18) 2.928 1_554
H(4) C(19) 3.156 1_554
H(4) H(3) 2.329 .
H(4) H(5) 3.320 .
H(4) H(6) 2.348 .
H(4) H(10) 3.182 4_454
H(4) H(12) 2.846 4_454
H(4) H(26) 2.403 1_554
H(4) H(27) 2.860 1_554
H(5) Cu(1) 3.003 .
H(5) F(1) 2.597 1_655
H(5) F(4) 3.209 1_655
H(5) N(1) 2.697 .
H(5) N(2) 2.565 .
H(5) C(3) 3.580 3_756
H(5) C(4) 3.123 .
H(5) C(5) 2.022 .
H(5) C(7) 2.044 .
H(5) C(8) 2.759 .
H(5) C(9) 3.230 .
H(5) H(3) 3.075 3_756
H(5) H(4) 3.320 .
H(5) H(6) 1.551 .
H(5) H(7) 2.778 .
H(5) H(8) 2.432 .
H(5) H(9) 2.363 .
H(5) H(11) 2.696 .
H(5) H(27) 3.208 3_757
H(6) F(1) 3.325 1_655
H(6) F(6) 2.754 4_554
H(6) N(1) 3.241 .
H(6) N(2) 3.283 .
H(6) C(4) 2.546 .
H(6) C(5) 2.027 .
H(6) C(7) 2.050 .
H(6) H(4) 2.348 .
H(6) H(5) 1.551 .
H(6) H(7) 2.440 .
H(6) H(8) 2.223 .
H(6) H(9) 3.298 .
H(6) H(12) 3.320 4_454
H(6) H(20) 3.480 4_554
H(6) H(22) 3.074 4_554
H(7) Cu(1) 3.262 .
H(7) F(6) 3.198 4_554
H(7) N(1) 3.140 .
H(7) N(2) 1.997 .
H(7) C(4) 3.494 .
H(7) C(5) 2.625 .
H(7) C(6) 2.049 .
H(7) C(8) 3.244 .
H(7) C(9) 3.255 4_454
H(7) C(10) 3.513 4_454
H(7) C(11) 2.456 .
H(7) H(5) 2.778 .
H(7) H(6) 2.440 .
H(7) H(8) 1.551 .
H(7) H(9) 3.290 .
H(7) H(11) 3.394 4_454
H(7) H(12) 2.535 4_454
H(7) H(14) 2.975 4_454
H(7) H(15) 2.615 .
H(7) H(16) 2.273 .
H(7) H(28) 3.158 2_656
H(8) F(1) 3.574 1_655
H(8) F(6) 3.097 4_554
H(8) N(2) 1.993 .
H(8) C(5) 3.333 .
H(8) C(6) 2.050 .
H(8) C(8) 2.512 .
H(8) C(11) 2.753 .
H(8) C(21) 3.339 4_554
H(8) H(5) 2.432 .
H(8) H(6) 2.223 .
H(8) H(7) 1.551 .
H(8) H(9) 2.206 .
H(8) H(10) 2.902 .
H(8) H(15) 2.579 .
H(8) H(16) 3.075 .
H(8) H(22) 3.263 4_554
H(8) H(28) 3.518 2_656
H(9) Cu(1) 3.546 .
H(9) F(1) 2.389 1_655
H(9) F(6) 3.402 1_655
H(9) N(2) 2.005 .
H(9) C(6) 2.821 .
H(9) C(7) 2.376 .
H(9) C(9) 2.049 .
H(9) C(10) 3.409 .
H(9) C(11) 3.126 .
H(9) H(5) 2.363 .
H(9) H(6) 3.298 .
H(9) H(7) 3.290 .
H(9) H(8) 2.206 .
H(9) H(10) 1.551 .
H(9) H(11) 2.307 .
H(9) H(12) 2.296 .
H(9) H(15) 3.171 .
H(9) H(17) 3.506 .
H(10) N(2) 2.006 .
H(10) N(3) 3.466 .
H(10) C(3) 3.224 4_555
H(10) C(4) 3.343 4_555
H(10) C(7) 3.013 .
H(10) C(9) 2.036 .
H(10) C(10) 2.804 .
H(10) C(11) 2.405 .
H(10) C(12) 2.648 .
H(10) C(13) 3.563 .
H(10) C(19) 3.212 4_554
H(10) C(20) 3.398 4_554
H(10) H(3) 2.977 4_555
H(10) H(4) 3.182 4_555
H(10) H(8) 2.902 .
H(10) H(9) 1.551 .
H(10) H(11) 2.773 .
H(10) H(12) 2.314 .
H(10) H(13) 2.650 .
H(10) H(15) 2.388 .
H(10) H(16) 3.330 .
H(10) H(17) 2.099 .
H(10) H(18) 3.396 .
H(10) H(27) 3.255 4_554
H(10) H(28) 3.553 4_554
H(11) Cu(1) 2.472 .
H(11) F(1) 3.342 1_655
H(11) F(4) 2.952 1_655
H(11) F(6) 3.529 1_655
H(11) N(2) 2.677 .
H(11) N(3) 2.689 .
H(11) C(6) 3.423 .
H(11) C(7) 3.549 .
H(11) C(8) 2.021 .
H(11) C(10) 2.026 .
H(11) C(19) 3.346 3_757
H(11) C(20) 3.597 3_757
H(11) H(5) 2.696 .
H(11) H(7) 3.394 4_555
H(11) H(9) 2.307 .
H(11) H(10) 2.773 .
H(11) H(12) 1.551 .
H(11) H(13) 2.779 .
H(11) H(14) 2.316 .
H(11) H(24) 3.080 .
H(11) H(27) 2.916 3_757
H(11) H(28) 3.377 3_757
H(12) F(1) 3.411 1_655
H(12) F(4) 3.354 1_655
H(12) F(6) 2.855 1_655
H(12) N(2) 3.313 .
H(12) N(3) 3.326 .
H(12) C(3) 3.504 4_555
H(12) C(4) 2.875 4_555
H(12) C(5) 3.106 4_555
H(12) C(6) 3.411 4_555
H(12) C(7) 3.310 4_555
H(12) C(8) 2.034 .
H(12) C(10) 2.031 .
H(12) H(4) 2.846 4_555
H(12) H(6) 3.320 4_555
H(12) H(7) 2.535 4_555
H(12) H(9) 2.296 .
H(12) H(10) 2.314 .
H(12) H(11) 1.551 .
H(12) H(13) 2.320 .
H(12) H(14) 2.283 .
H(12) H(17) 3.541 .
H(13) Cu(1) 3.556 .
H(13) N(1) 3.518 4_555
H(13) N(2) 3.433 .
H(13) N(3) 2.016 .
H(13) C(1) 3.266 4_555
H(13) C(2) 3.028 4_555
H(13) C(3) 3.028 4_555
H(13) C(4) 3.284 4_555
H(13) C(5) 3.524 4_555
H(13) C(8) 2.802 .
H(13) C(9) 2.039 .
H(13) C(11) 3.577 .
H(13) C(12) 2.675 .
H(13) C(13) 2.436 .
H(13) C(14) 2.952 .
H(13) H(2) 3.405 4_555
H(13) H(3) 3.415 4_555
H(13) H(10) 2.650 .
H(13) H(11) 2.779 .
H(13) H(12) 2.320 .
H(13) H(14) 1.551 .
H(13) H(17) 2.121 .
H(13) H(18) 3.419 .
H(13) H(19) 3.359 .
H(13) H(20) 2.452 .
H(13) H(21) 2.789 .
H(13) H(24) 3.576 .
H(14) Cu(1) 3.376 .
H(14) F(2) 3.319 4_555
H(14) N(3) 2.018 .
H(14) C(8) 3.407 .
H(14) C(9) 2.047 .
H(14) C(13) 3.181 .
H(14) C(14) 2.394 .
H(14) C(15) 2.730 .
H(14) H(7) 2.975 4_555
H(14) H(11) 2.316 .
H(14) H(12) 2.283 .
H(14) H(13) 1.551 .
H(14) H(16) 3.191 4_555
H(14) H(17) 3.536 .
H(14) H(20) 3.260 .
H(14) H(21) 2.274 .
H(14) H(22) 3.317 .
H(14) H(23) 3.379 .
H(14) H(24) 2.208 .
H(14) H(25) 3.314 .
H(15) F(3) 3.420 2_656
H(15) N(2) 1.986 .
H(15) C(7) 2.577 .
H(15) C(8) 2.671 .
H(15) C(12) 2.030 .
H(15) C(13) 3.387 .
H(15) C(20) 3.473 2_656
H(15) C(21) 3.241 2_656
H(15) H(7) 2.615 .
H(15) H(8) 2.579 .
H(15) H(9) 3.171 .
H(15) H(10) 2.388 .
H(15) H(16) 1.551 .
H(15) H(17) 2.280 .
H(15) H(18) 2.294 .
H(15) H(28) 3.017 2_656
H(15) H(28) 3.243 4_554
H(16) Cu(1) 3.025 .
H(16) F(2) 3.558 .
H(16) N(2) 1.988 .
H(16) N(3) 3.496 .
H(16) C(7) 2.584 .
H(16) C(8) 3.263 .
H(16) C(12) 2.024 .
H(16) C(13) 2.794 .
H(16) C(17) 3.532 4_454
H(16) C(21) 3.417 2_656
H(16) H(7) 2.273 .
H(16) H(8) 3.075 .
H(16) H(10) 3.330 .
H(16) H(14) 3.191 4_454
H(16) H(15) 1.551 .
H(16) H(17) 2.767 .
H(16) H(18) 2.287 .
H(16) H(19) 2.638 .
H(16) H(24) 3.434 4_454
H(16) H(25) 2.662 4_454
H(16) H(28) 3.317 2_656
H(17) F(3) 3.415 2_656
H(17) F(4) 3.592 2_656
H(17) F(5) 3.157 2_656
H(17) N(2) 2.698 .
H(17) N(3) 2.754 .
H(17) C(2) 3.539 4_555
H(17) C(3) 3.293 4_555
H(17) C(8) 2.625 .
H(17) C(9) 3.052 .
H(17) C(10) 2.652 .
H(17) C(11) 2.014 .
H(17) C(13) 2.036 .
H(17) H(1) 3.541 2_656
H(17) H(2) 3.487 2_656
H(17) H(2) 3.499 4_555
H(17) H(3) 3.069 4_555
H(17) H(9) 3.506 .
H(17) H(10) 2.099 .
H(17) H(12) 3.541 .
H(17) H(13) 2.121 .
H(17) H(14) 3.536 .
H(17) H(15) 2.280 .
H(17) H(16) 2.767 .
H(17) H(18) 1.551 .
H(17) H(19) 2.782 .
H(17) H(20) 2.308 .
H(18) F(3) 2.745 2_656
H(18) F(5) 3.251 2_656
H(18) N(2) 3.300 .
H(18) N(3) 3.364 .
H(18) C(1) 3.289 2_656
H(18) C(11) 2.023 .
H(18) C(13) 2.044 .
H(18) H(1) 2.548 2_656
H(18) H(2) 3.239 2_656
H(18) H(10) 3.396 .
H(18) H(13) 3.419 .
H(18) H(15) 2.294 .
H(18) H(16) 2.287 .
H(18) H(17) 1.551 .
H(18) H(19) 2.313 .
H(18) H(20) 2.291 .
H(18) H(23) 3.530 2_656
H(18) H(25) 3.100 4_454
H(18) H(26) 3.254 4_454
H(19) Cu(1) 2.806 .
H(19) F(2) 2.613 .
H(19) F(6) 3.118 .
H(19) N(2) 3.380 .
H(19) N(3) 2.014 .
H(19) C(10) 3.292 .
H(19) C(11) 2.777 .
H(19) C(12) 2.039 .
H(19) C(14) 2.637 .
H(19) C(17) 3.538 4_454
H(19) H(13) 3.359 .
H(19) H(16) 2.638 .
H(19) H(17) 2.782 .
H(19) H(18) 2.313 .
H(19) H(20) 1.551 .
H(19) H(21) 3.108 .
H(19) H(22) 2.346 .
H(19) H(25) 2.797 4_454
H(19) H(26) 3.204 4_454
H(20) F(5) 3.353 4_555
H(20) N(3) 2.006 .
H(20) C(2) 3.137 2_656
H(20) C(10) 2.733 .
H(20) C(11) 3.377 .
H(20) C(12) 2.042 .
H(20) C(14) 2.462 .
H(20) H(1) 3.488 2_656
H(20) H(2) 2.440 2_656
H(20) H(6) 3.480 4_455
H(20) H(13) 2.452 .
H(20) H(14) 3.260 .
H(20) H(17) 2.308 .
H(20) H(18) 2.291 .
H(20) H(19) 1.551 .
H(20) H(21) 2.428 .
H(20) H(22) 2.486 .
H(21) P(1) 3.514 4_555
H(21) F(1) 2.539 4_555
H(21) F(2) 2.946 4_555
H(21) F(5) 3.308 4_555
H(21) N(3) 2.039 .
H(21) C(10) 2.527 .
H(21) C(13) 2.709 .
H(21) C(15) 2.032 .
H(21) C(16) 2.622 .
H(21) C(17) 3.022 .
H(21) H(13) 2.789 .
H(21) H(14) 2.274 .
H(21) H(19) 3.108 .
H(21) H(20) 2.428 .
H(21) H(22) 1.551 .
H(21) H(23) 2.781 .
H(21) H(24) 2.369 .
H(21) H(25) 2.867 .
H(22) Cu(1) 3.191 .
H(22) P(1) 3.524 .
H(22) F(1) 3.492 4_555
H(22) F(2) 3.232 .
H(22) F(3) 2.749 .
H(22) F(6) 2.804 .
H(22) N(3) 2.046 .
H(22) C(10) 3.273 .
H(22) C(13) 2.457 .
H(22) C(15) 2.035 .
H(22) C(16) 2.768 .
H(22) C(21) 3.279 .
H(22) H(6) 3.074 4_455
H(22) H(8) 3.263 4_455
H(22) H(14) 3.317 .
H(22) H(19) 2.346 .
H(22) H(20) 2.486 .
H(22) H(21) 1.551 .
H(22) H(23) 2.265 .
H(22) H(24) 2.783 .
H(23) Cu(1) 2.818 .
H(23) F(3) 2.709 .
H(23) N(3) 2.767 .
H(23) C(10) 3.598 .
H(23) C(14) 2.033 .
H(23) C(16) 2.018 .
H(23) C(17) 3.256 .
H(23) C(17) 3.206 3_757
H(23) C(18) 3.051 3_757
H(23) C(19) 3.408 3_757
H(23) C(21) 2.591 .
H(23) H(1) 3.036 .
H(23) H(14) 3.379 .
H(23) H(18) 3.530 2_646
H(23) H(21) 2.781 .
H(23) H(22) 2.265 .
H(23) H(24) 1.551 .
H(23) H(25) 3.522 .
H(23) H(25) 3.503 3_757
H(23) H(26) 3.263 3_757
H(24) Cu(1) 3.230 .
H(24) N(3) 2.617 .
H(24) C(9) 3.470 .
H(24) C(10) 2.756 .
H(24) C(14) 2.033 .
H(24) C(16) 2.015 .
H(24) C(16) 3.363 3_757
H(24) C(17) 2.612 .
H(24) C(17) 3.447 3_757
H(24) C(18) 3.316 3_757
H(24) C(19) 3.108 3_757
H(24) C(20) 3.050 3_757
H(24) C(21) 3.220 .
H(24) C(21) 3.186 3_757
H(24) H(11) 3.080 .
H(24) H(13) 3.576 .
H(24) H(14) 2.208 .
H(24) H(16) 3.434 4_555
H(24) H(21) 2.369 .
H(24) H(22) 2.783 .
H(24) H(23) 1.551 .
H(24) H(25) 2.472 .
H(24) H(27) 3.542 3_757
H(24) H(28) 3.458 3_757
H(25) F(1) 3.452 4_555
H(25) F(2) 2.901 4_555
H(25) C(11) 3.435 4_555
H(25) C(12) 3.470 4_555
H(25) C(13) 3.537 4_555
H(25) C(14) 3.293 .
H(25) C(15) 2.667 .
H(25) C(16) 2.047 .
H(25) C(18) 2.028 .
H(25) C(19) 3.249 .
H(25) C(21) 3.261 .
H(25) H(14) 3.314 .
H(25) H(16) 2.662 4_555
H(25) H(18) 3.100 4_555
H(25) H(19) 2.797 4_555
H(25) H(21) 2.867 .
H(25) H(23) 3.522 .
H(25) H(23) 3.503 3_757
H(25) H(24) 2.472 .
H(25) H(26) 2.329 .
H(26) N(1) 3.296 3_757
H(26) C(1) 3.010 3_757
H(26) C(2) 3.544 3_757
H(26) C(4) 3.305 1_556
H(26) C(16) 3.282 .
H(26) C(17) 2.028 .
H(26) C(19) 2.027 .
H(26) C(20) 3.258 .
H(26) H(1) 2.975 3_757
H(26) H(4) 2.403 1_556
H(26) H(18) 3.254 4_555
H(26) H(19) 3.204 4_555
H(26) H(23) 3.263 3_757
H(26) H(25) 2.329 .
H(26) H(27) 2.323 .
H(27) F(4) 2.592 3_657
H(27) N(1) 3.435 3_757
H(27) C(3) 3.059 1_556
H(27) C(4) 3.326 1_556
H(27) C(17) 3.247 .
H(27) C(18) 2.027 .
H(27) C(20) 2.046 .
H(27) C(21) 3.273 .
H(27) H(3) 2.307 1_556
H(27) H(4) 2.860 1_556
H(27) H(5) 3.208 3_757
H(27) H(10) 3.255 4_455
H(27) H(11) 2.916 3_757
H(27) H(24) 3.542 3_757
H(27) H(26) 2.323 .
H(27) H(28) 2.342 .
H(28) F(4) 2.668 3_657
H(28) C(11) 3.595 2_646
H(28) C(16) 3.276 .
H(28) C(18) 3.255 .
H(28) C(19) 2.038 .
H(28) C(21) 2.045 .
H(28) H(7) 3.158 2_646
H(28) H(8) 3.518 2_646
H(28) H(10) 3.553 4_455
H(28) H(11) 3.377 3_757
H(28) H(15) 3.017 2_646
H(28) H(15) 3.243 4_455
H(28) H(16) 3.317 2_646
H(28) H(24) 3.458 3_757
H(28) H(27) 2.342 .

loop_
_geom_torsion_atom_site_label_1
_geom_torsion_atom_site_label_2
_geom_torsion_atom_site_label_3
_geom_torsion_atom_site_label_4
_geom_torsion
N(1) Cu(1) N(2) C(7) -0.5(3)
N(1) Cu(1) N(2) C(8) -120.6(3)
N(1) Cu(1) N(2) C(11) 118.8(3)
N(2) Cu(1) N(1) C(1) -152.7(3)
N(2) Cu(1) N(1) C(5) 18.3(4)
N(1) Cu(1) N(3) C(10) 122.1(8)
N(1) Cu(1) N(3) C(13) -116.8(8)
N(1) Cu(1) N(3) C(14) -0.5(10)
N(3) Cu(1) N(1) C(1) 24.7(10)
N(3) Cu(1) N(1) C(5) -164.3(7)
N(2) Cu(1) N(3) C(10) -60.4(3)
N(2) Cu(1) N(3) C(13) 60.7(3)
N(2) Cu(1) N(3) C(14) 177.0(3)
N(3) Cu(1) N(2) C(7) -180.0(3)
N(3) Cu(1) N(2) C(8) 60.0(3)
N(3) Cu(1) N(2) C(11) -60.7(3)
Cu(1) N(1) C(1) C(2) 171.0(4)
Cu(1) N(1) C(5) C(4) -171.0(4)
Cu(1) N(1) C(5) C(6) 8.1(6)
C(1) N(1) C(5) C(4) 0.1(6)
C(1) N(1) C(5) C(6) 179.2(4)
C(5) N(1) C(1) C(2) -0.1(6)
Cu(1) N(2) C(7) C(6) -41.1(5)
Cu(1) N(2) C(8) C(9) -8.9(5)
Cu(1) N(2) C(11) C(12) 61.9(5)
C(7) N(2) C(8) C(9) -127.3(5)
C(8) N(2) C(7) C(6) 76.2(5)
C(7) N(2) C(11) C(12) -179.9(3)
C(11) N(2) C(7) C(6) -158.6(4)
C(8) N(2) C(11) C(12) -55.3(6)
C(11) N(2) C(8) C(9) 108.6(5)
Cu(1) N(3) C(10) C(9) 12.9(5)
Cu(1) N(3) C(13) C(12) -69.2(4)
Cu(1) N(3) C(14) C(15) 46.3(4)
C(10) N(3) C(13) C(12) 50.3(5)
C(13) N(3) C(10) C(9) -104.8(5)
C(10) N(3) C(14) C(15) -76.3(5)
C(14) N(3) C(10) C(9) 138.4(4)
C(13) N(3) C(14) C(15) 163.0(4)
C(14) N(3) C(13) C(12) 169.2(4)
N(1) C(1) C(2) C(3) -0.2(6)
C(1) C(2) C(3) C(4) 0.5(8)
C(2) C(3) C(4) C(5) -0.5(8)
C(3) C(4) C(5) N(1) 0.2(6)
C(3) C(4) C(5) C(6) -178.8(5)
N(1) C(5) C(6) C(7) -60.6(6)
C(4) C(5) C(6) C(7) 118.5(5)
C(5) C(6) C(7) N(2) 80.3(5)
N(2) C(8) C(9) C(10) -60.9(6)
C(8) C(9) C(10) N(3) 61.9(6)
N(2) C(11) C(12) C(13) -58.2(7)
C(11) C(12) C(13) N(3) 61.0(6)
N(3) C(14) C(15) C(16) 169.3(4)
C(14) C(15) C(16) C(17) -84.7(6)
C(14) C(15) C(16) C(21) 94.8(6)
C(15) C(16) C(17) C(18) -176.8(5)
C(15) C(16) C(21) C(20) 177.5(5)
C(17) C(16) C(21) C(20) -3.1(9)
C(21) C(16) C(17) C(18) 3.7(9)
C(16) C(17) C(18) C(19) -1.8(10)
C(17) C(18) C(19) C(20) -0.8(10)
C(18) C(19) C(20) C(21) 1.4(10)
C(19) C(20) C(21) C(16) 0.6(9)
